data_1526919
loop_
_publ_author_name
'Wang, X.-Q.'
'Liu, L.-M.'
'Jacobson, A.J.'

_publ_section_title
;
 Hydrothermal synthesis and crystal structures of ((C H3 N H3)0.5 (N
 H4)1.5) Sb8 S13 . 2.8(H2 O) and Rb2 Sb8 S13 . 3.3(H2 O)
;
_journal_name_full 'Journal of Solid State Chemistry'
_journal_page_first 409
_journal_page_last 416
_journal_volume 155
_journal_year 2000
_chemical_formula_sum 'C0.5 H14.55 N2 O2.775 S13 Sb8'
_chemical_name_systematic '((C H3 N H3)0.5 (N H4)1.5) Sb8 S13 (H2 O)2.775'
_space_group_IT_number 11
_symmetry_space_group_name_Hall '-P 2yb'
_symmetry_space_group_name_H-M 'P 1 21/m 1'
_cell_angle_alpha 90
_cell_angle_beta 96.856
_cell_angle_gamma 90
_cell_formula_units_Z 4
_cell_length_a 7.1931
_cell_length_b 25.77
_cell_length_c 15.9999
_cell_volume 2944.633
_citation_journal_id_ASTM JSSCBI
_cod_data_source_file Wang_JSSCBI_2000_59.cif
_cod_data_source_block C0.5H14.55N2O2.775S13Sb8
_cod_database_code 1526919

loop_
_symmetry_equiv_pos_as_xyz
x,y,z
-x,y+1/2,-z
-x,-y,-z
x,-y-1/2,z

loop_
_atom_site_label
_atom_site_type_symbol
_atom_site_fract_x
_atom_site_fract_y
_atom_site_fract_z
_atom_site_occupancy
_atom_site_U_iso_or_equiv
O6 O-2 -0.0261 0.75 0.3875 0.37 0.0
O4 O-2 0.2726 0.2898 0.4807 0.26 0.0
S4 S-2 0.7056 0.3731 0.8524 1 0.0
S1 S-2 0.3893 0.25 -0.0517 1 0.0
S5 S-2 0.2218 0.3819 0.3305 1 0.0
S11 S-2 0.1409 0.4334 0.5317 1 0.0
S9 S-2 0.0814 0.4314 -0.0082 1 0.0
O5 O-2 0.1148 0.6796 0.5078 0.59 0.0
S10 S-2 0.3077 0.3232 0.1397 1 0.0
N3 N-3 0.1979 0.6155 0.3477 1 0.0
O2 O-2 0.5559 0.295 0.4138 0.41 0.0
Sb5 Sb+3 0.795 0.4623 -0.0881 1 0.0
Sb8 Sb+3 0.2842 0.4645 0.4102 1 0.0
S13 S-2 0.177 0.3574 0.7881 1 0.0
Sb3 Sb+3 0.2836 0.4443 0.8485 1 0.0
O1 O-2 0.4501 0.3373 0.6229 1 0.0
Sb2 Sb+3 0.3759 0.4092 0.2039 1 0.0
S6 S-2 0.4554 0.4721 0.7167 1 0.0
S7 S-2 0.9982 0.4876 0.7884 1 0.0
S8 S-2 0.6947 0.3867 0.2688 1 0.0
S14 S-2 0.8813 0.25 0.8083 1 0.0
S12 S-2 0.3953 0.5604 0.5316 1 0.0
S2 S-2 0.78 0.314 0.0726 1 0.0
N2 N-3 0.4198 0.25 0.7418 1 0.0
Sb1 Sb+3 0.8748 0.3993 0.1417 1 0.0
Sb7 Sb+3 0.9947 0.3248 -0.0998 1 0.0
Sb4 Sb+3 0.4652 0.3373 0.0104 1 0.0
S3 S-2 0.6165 0.4461 0.064 1 0.0
O3 O-2 0.469 0.3017 0.4603 0.33 0.0
N1 N+1 0.6881 0.25 0.2493 1 0.0
Sb6 Sb+3 0.2033 0.5149 0.6276 1 0.0
C1 C 0.8953 0.25 0.2742 1 0.0
